data_7015112
loop_
_publ_author_name
'Beheshti, Azizollah'
'Clegg, William'
'Khorramdin, Rahman'
'Nobakht, Valiollah'
'Russo, Luca'

_publ_section_title
;
 Synthesis and structural characterization of mixed-metal complexes of
 Cu(I) with MOS3 cores (M = Mo, W) and of an unusual polymeric
 AgI/mercaptoimidazole complex with five different Ag(I) coordination
 environments.
;
_journal_issue 12
_journal_name_full 'Dalton transactions (Cambridge, England : 2003)'
_journal_page_first 2815
_journal_page_last 2821
_journal_paper_doi 10.1039/c0dt01195a
_journal_volume 40
_journal_year 2011
_chemical_formula_moiety 'C15 H30 Cu3 N6 O S6 W +, I -'
_chemical_formula_sum 'C15 H30 Cu3 I N6 O S6 W'
_chemical_formula_weight 1004.18
_chemical_name_systematic
;
?
;
_space_group_IT_number 148
_symmetry_cell_setting rhombohedral
_symmetry_space_group_name_Hall '-P 3*'
_symmetry_space_group_name_H-M 'R -3 :R'
_atom_sites_solution_hydrogens geom
_atom_sites_solution_primary direct
_atom_sites_solution_secondary difmap
_audit_creation_method SHELXL-97
_cell_angle_alpha 61.399(17)
_cell_angle_beta 61.399(17)
_cell_angle_gamma 61.399(17)
_cell_formula_units_Z 2
_cell_length_a 12.8515(15)
_cell_length_b 12.8515(15)
_cell_length_c 12.8515(15)
_cell_measurement_reflns_used 16017
_cell_measurement_temperature 150(2)
_cell_measurement_theta_max 27.5
_cell_measurement_theta_min 2.5
_cell_volume 1548.0(5)
_computing_cell_refinement EvalCCD
_computing_data_collection 'Nonius COLLECT'
_computing_data_reduction EvalCCD
_computing_molecular_graphics 'Bruker SHELXTL'
_computing_publication_material 'Bruker SHELXTL and local programs'
_computing_structure_refinement 'Bruker SHELXTL'
_computing_structure_solution 'Bruker SHELXTL'
_diffrn_ambient_temperature 150(2)
_diffrn_measured_fraction_theta_full 0.995
_diffrn_measured_fraction_theta_max 0.995
_diffrn_measurement_device_type 'Nonius KappaCCD diffractometer'
_diffrn_measurement_method '\f and \w scans'
_diffrn_radiation_monochromator graphite
_diffrn_radiation_source 'sealed tube'
_diffrn_radiation_type MoK\a
_diffrn_radiation_wavelength 0.71073
_diffrn_reflns_av_R_equivalents 0.0722
_diffrn_reflns_av_sigmaI/netI 0.0269
_diffrn_reflns_limit_h_max 15
_diffrn_reflns_limit_h_min -15
_diffrn_reflns_limit_k_max 15
_diffrn_reflns_limit_k_min -15
_diffrn_reflns_limit_l_max 15
_diffrn_reflns_limit_l_min -15
_diffrn_reflns_number 26244
_diffrn_reflns_theta_full 24.98
_diffrn_reflns_theta_max 24.98
_diffrn_reflns_theta_min 3.93
_diffrn_standards_number 0
_exptl_absorpt_coefficient_mu 7.158
_exptl_absorpt_correction_T_max 0.534
_exptl_absorpt_correction_T_min 0.359
_exptl_absorpt_correction_type multi-scan
_exptl_absorpt_process_details SADABS
_exptl_crystal_colour orange
_exptl_crystal_density_diffrn 2.154
_exptl_crystal_density_method 'not measured'
_exptl_crystal_description prism
_exptl_crystal_F_000 960
_exptl_crystal_size_max 0.18
_exptl_crystal_size_mid 0.15
_exptl_crystal_size_min 0.10
_refine_diff_density_max 2.896
_refine_diff_density_min -3.209
_refine_diff_density_rms 0.323
_refine_ls_extinction_method none
_refine_ls_goodness_of_fit_ref 1.101
_refine_ls_hydrogen_treatment constr
_refine_ls_matrix_type full
_refine_ls_number_parameters 101
_refine_ls_number_reflns 1818
_refine_ls_number_restraints 16
_refine_ls_restrained_S_all 1.101
_refine_ls_R_factor_all 0.0738
_refine_ls_R_factor_gt 0.0655
_refine_ls_shift/su_max 0.001
_refine_ls_shift/su_mean 0.000
_refine_ls_structure_factor_coef Fsqd
_refine_ls_weighting_details 'calc w=1/[\s^2^(Fo^2^)+(0.0684P)^2^+58.5626P] where P=(Fo^2^+2Fc^2^)/3'
_refine_ls_weighting_scheme calc
_refine_ls_wR_factor_gt 0.1625
_refine_ls_wR_factor_ref 0.1713
_reflns_number_gt 1633
_reflns_number_total 1818
_reflns_threshold_expression I>2\s(I)
_cod_data_source_file c0dt01195a.txt
_cod_data_source_block ab69_compound2
_cod_original_cell_volume 1548.0(3)
_cod_original_sg_symbol_H-M 'R -3'
_cod_database_code 7015112

loop_
_symmetry_equiv_pos_as_xyz
'x, y, z'
'z, x, y'
'y, z, x'
'-x, -y, -z'
'-z, -x, -y'
'-y, -z, -x'

loop_
_atom_site_label
_atom_site_type_symbol
_atom_site_fract_x
_atom_site_fract_y
_atom_site_fract_z
_atom_site_U_iso_or_equiv
_atom_site_adp_type
_atom_site_occupancy
_atom_site_symmetry_multiplicity
_atom_site_calc_flag
_atom_site_refinement_flags
_atom_site_disorder_assembly
_atom_site_disorder_group
W W 0.65425(3) 0.65425(3) -0.34575(3) 0.0199(3) Uani 1 3 d S . .
I I 0.79770(6) 0.79770(6) -0.20230(6) 0.0299(4) Uani 1 3 d S . .
S1 S 0.6077(5) 0.5349(5) 0.0895(5) 0.0376(11) Uani 1 1 d U . .
S2 S 0.4952(4) 0.7773(14) -0.2333(15) 0.068(2) Uani 1 1 d . . .
Cu Cu 0.6193(6) 0.6189(6) -0.11260(19) 0.0773(10) Uani 1 1 d . . .
O O 0.5986(6) 0.5986(6) -0.4014(6) 0.026(3) Uani 1 3 d S . .
N1 N 0.4133(15) 0.6537(16) 0.2491(14) 0.038(4) Uani 1 1 d D . .
H1 H 0.4077 0.5790 0.2999 0.046 Uiso 1 1 calc R . .
N2 N 0.5049(19) 0.7895(14) 0.0526(16) 0.056(5) Uani 1 1 d DU . .
H2 H 0.5793 0.7979 0.0058 0.067 Uiso 1 1 calc R . .
C1 C 0.5062(18) 0.6589(14) 0.1228(15) 0.0381(15) Uani 1 1 d DU . .
C2 C 0.331(2) 0.7540(19) 0.300(3) 0.048(7) Uani 1 1 d . . .
H2A H 0.3821 0.8003 0.2867 0.058 Uiso 1 1 calc R . .
H2B H 0.2939 0.7177 0.3911 0.058 Uiso 1 1 calc R . .
C3 C 0.226(3) 0.8473(17) 0.245(3) 0.044(5) Uani 1 1 d . . .
H3A H 0.1829 0.9200 0.2756 0.052 Uiso 1 1 calc R . .
H3B H 0.1634 0.8072 0.2727 0.052 Uiso 1 1 calc R . .
C4 C 0.280(2) 0.891(2) 0.102(3) 0.076(9) Uani 1 1 d . . .
H4A H 0.2835 0.8312 0.0721 0.091 Uiso 1 1 calc R . .
H4B H 0.2202 0.9732 0.0697 0.091 Uiso 1 1 calc R . .
C5 C 0.403(2) 0.905(2) 0.048(2) 0.064(6) Uani 1 1 d U . .
H5A H 0.4156 0.9586 -0.0412 0.077 Uiso 1 1 calc R . .
H5B H 0.4061 0.9483 0.0918 0.077 Uiso 1 1 calc R . .

loop_
_atom_site_aniso_label
_atom_site_aniso_U_11
_atom_site_aniso_U_22
_atom_site_aniso_U_33
_atom_site_aniso_U_23
_atom_site_aniso_U_13
_atom_site_aniso_U_12
W 0.0160(3) 0.0160(3) 0.0160(3) -0.00234(16) -0.00234(16) -0.00234(16)
I 0.0235(4) 0.0235(4) 0.0235(4) -0.0030(3) -0.0030(3) -0.0030(3)
S1 0.038(3) 0.030(2) 0.026(2) -0.0017(18) -0.0098(18) -0.005(2)
S2 0.0171(19) 0.106(6) 0.113(7) -0.095(4) -0.013(5) 0.010(5)
Cu 0.125(4) 0.119(4) 0.0170(10) -0.003(3) -0.009(3) -0.093(2)
O 0.021(4) 0.021(4) 0.021(4) -0.002(3) -0.002(3) -0.002(3)
N1 0.034(9) 0.029(9) 0.036(9) 0.000(7) -0.011(7) -0.010(7)
N2 0.047(9) 0.028(8) 0.034(9) 0.012(7) 0.006(7) -0.012(7)
C1 0.038(3) 0.030(2) 0.027(3) -0.001(2) -0.010(2) -0.005(2)
C2 0.037(13) 0.033(9) 0.07(2) -0.026(11) -0.006(15) -0.012(10)
C3 0.035(15) 0.033(8) 0.027(14) -0.012(10) 0.011(10) -0.003(11)
C4 0.043(14) 0.033(13) 0.08(2) -0.006(13) -0.020(14) 0.023(11)
C5 0.057(11) 0.034(9) 0.039(9) 0.001(8) 0.004(8) -0.002(8)

loop_
_atom_type_symbol
_atom_type_description
_atom_type_scat_dispersion_real
_atom_type_scat_dispersion_imag
_atom_type_scat_source
C C 0.0033 0.0016 'International Tables Vol C Tables 4.2.6.8 and 6.1.1.4'
H H 0.0000 0.0000 'International Tables Vol C Tables 4.2.6.8 and 6.1.1.4'
N N 0.0061 0.0033 'International Tables Vol C Tables 4.2.6.8 and 6.1.1.4'
O O 0.0106 0.0060 'International Tables Vol C Tables 4.2.6.8 and 6.1.1.4'
S S 0.1246 0.1234 'International Tables Vol C Tables 4.2.6.8 and 6.1.1.4'
Cu Cu 0.3201 1.2651 'International Tables Vol C Tables 4.2.6.8 and 6.1.1.4'
I I -0.4742 1.8119 'International Tables Vol C Tables 4.2.6.8 and 6.1.1.4'
W W -0.8490 6.8722 'International Tables Vol C Tables 4.2.6.8 and 6.1.1.4'

loop_
_geom_angle_atom_site_label_1
_geom_angle_atom_site_label_2
_geom_angle_atom_site_label_3
_geom_angle
_geom_angle_site_symmetry_1
_geom_angle_site_symmetry_3
_geom_angle_publ_flag
S2 W S2 108.19(12) . 2_654 ?
S2 W S2 108.19(12) . 3_564 ?
S2 W S2 108.19(12) 2_654 3_564 ?
S2 W O 110.73(11) . . ?
S2 W O 110.73(11) 2_654 . ?
S2 W O 110.73(11) 3_564 . ?
Cu S1 C1 94.1(7) . . ?
W S2 Cu 71.0(3) . . ?
W S2 Cu 73.1(3) . 3_564 ?
Cu S2 Cu 102.8(2) . 3_564 ?
S1 Cu S2 138.0(4) . . ?
S1 Cu S2 112.7(4) . 2_654 ?
S2 Cu S2 107.5(2) . 2_654 ?
H1 N1 C1 115.8 . . ?
H1 N1 C2 115.8 . . ?
C1 N1 C2 128.5(18) . . ?
H2 N2 C1 114.5 . . ?
H2 N2 C5 114.5 . . ?
C1 N2 C5 131.0(18) . . ?
S1 C1 N1 121.8(12) . . ?
S1 C1 N2 128.5(13) . . ?
N1 C1 N2 108.2(14) . . ?
N1 C2 H2A 108.3 . . ?
N1 C2 H2B 108.3 . . ?
N1 C2 C3 116(2) . . ?
H2A C2 H2B 107.4 . . ?
H2A C2 C3 108.3 . . ?
H2B C2 C3 108.3 . . ?
C2 C3 H3A 109.8 . . ?
C2 C3 H3B 109.8 . . ?
C2 C3 C4 109(3) . . ?
H3A C3 H3B 108.3 . . ?
H3A C3 C4 109.8 . . ?
H3B C3 C4 109.8 . . ?
C3 C4 H4A 108.1 . . ?
C3 C4 H4B 108.1 . . ?
C3 C4 C5 117(3) . . ?
H4A C4 H4B 107.3 . . ?
H4A C4 C5 108.1 . . ?
H4B C4 C5 108.1 . . ?
N2 C5 C4 115(2) . . ?
N2 C5 H5A 108.6 . . ?
N2 C5 H5B 108.6 . . ?
C4 C5 H5A 108.6 . . ?
C4 C5 H5B 108.6 . . ?
H5A C5 H5B 107.6 . . ?

loop_
_geom_bond_atom_site_label_1
_geom_bond_atom_site_label_2
_geom_bond_distance
_geom_bond_site_symmetry_2
_geom_bond_publ_flag
W S2 2.243(4) . ?
W S2 2.243(4) 2_654 ?
W S2 2.243(4) 3_564 ?
W Cu 2.644(2) . ?
W Cu 2.644(2) 3_564 ?
W Cu 2.644(2) 2_654 ?
W O 1.734(17) . ?
S1 Cu 2.243(6) . ?
S1 C1 1.598(18) . ?
S2 Cu 2.309(16) . ?
S2 Cu 2.195(17) 3_564 ?
Cu S2 2.195(17) 2_654 ?
N1 H1 0.880 . ?
N1 C1 1.477(10) . ?
N1 C2 1.43(3) . ?
N2 H2 0.880 . ?
N2 C1 1.472(10) . ?
N2 C5 1.43(3) . ?
C2 H2A 0.990 . ?
C2 H2B 0.990 . ?
C2 C3 1.52(3) . ?
C3 H3A 0.990 . ?
C3 H3B 0.990 . ?
C3 C4 1.53(4) . ?
C4 H4A 0.990 . ?
C4 H4B 0.990 . ?
C4 C5 1.46(4) . ?
C5 H5A 0.990 . ?
C5 H5B 0.990 . ?

loop_
_geom_hbond_atom_site_label_D
_geom_hbond_atom_site_label_H
_geom_hbond_atom_site_label_A
_geom_hbond_distance_DH
_geom_hbond_distance_HA
_geom_hbond_distance_DA
_geom_hbond_angle_DHA
_geom_hbond_site_symmetry_A
N1 H1 O 0.88 2.03 2.912(18) 174 4_665
N2 H2 I 0.88 2.80 3.627(18) 157 .
